data_4338565
loop_
_publ_author_name
'Pan, Yingli'
'Jin, Qinyan'
'Chen, Jiangfang'
'Zhang, Yong'
'Jia, Dingxian'

_publ_section_title
;
 Hydrothermal Syntheses and Characterizations of Thioarsenates
 [Fe(phen)~3~][As~3~S~6~]&#x00B7;dien&#x00B7;7H~2~O and
 [Mn~2~(phen)~4~(As~2~S~5~)]&#x00B7;phen&#x00B7;2H~2~O:
 A New Coordination Mode of the As~2~S~5~^4-^ Anion
;
_journal_coden_ASTM INOCAJ
_journal_issue 12
_journal_name_full 'Inorganic chemistry'
_journal_page_first 5412
_journal_page_last 5417
_journal_paper_doi 10.1021/ic9003615
_journal_volume 48
_journal_year 2009
_chemical_formula_moiety 'C48 H32 As2 Mn2 N8 S5,(C12 H8 N2), 2(H2 O)'
_chemical_formula_sum 'C60 H44 As2 Mn2 N10 O2 S5'
_chemical_formula_weight 1357.07
_space_group_IT_number 14
_symmetry_cell_setting monoclinic
_symmetry_Int_Tables_number 14
_symmetry_space_group_name_Hall '-P 2ybc'
_symmetry_space_group_name_H-M 'P 1 21/c 1'
_atom_sites_solution_hydrogens geom
_atom_sites_solution_primary direct
_atom_sites_solution_secondary difmap
_audit_creation_method SHELXL-97
_cell_angle_alpha 90.00
_cell_angle_beta 99.173(6)
_cell_angle_gamma 90.00
_cell_formula_units_Z 4
_cell_length_a 12.959(2)
_cell_length_b 20.696(3)
_cell_length_c 21.970(4)
_cell_measurement_reflns_used 19035
_cell_measurement_temperature 193(2)
_cell_measurement_theta_max 24.50
_cell_measurement_theta_min 3.0
_cell_volume 5817.0(16)
_computing_cell_refinement CrystalClear
_computing_data_collection CrystalClear
_computing_data_reduction CrystalStructure
_computing_structure_refinement 'SHELXL-97 (Sheldrick, 1997)'
_computing_structure_solution 'SHELXS-97 (Sheldrick, 1990)'
_diffrn_ambient_temperature 193(2)
_diffrn_detector_area_resol_mean 7.31
_diffrn_measured_fraction_theta_full 0.997
_diffrn_measured_fraction_theta_max 0.997
_diffrn_measurement_device_type 'Rigaku Mercury'
_diffrn_measurement_method \w
_diffrn_radiation_monochromator graphite
_diffrn_radiation_source 'fine-focus sealed tube'
_diffrn_radiation_type MoK\a
_diffrn_radiation_wavelength 0.71073
_diffrn_reflns_av_R_equivalents 0.0817
_diffrn_reflns_av_sigmaI/netI 0.0613
_diffrn_reflns_limit_h_max 14
_diffrn_reflns_limit_h_min -15
_diffrn_reflns_limit_k_max 24
_diffrn_reflns_limit_k_min -23
_diffrn_reflns_limit_l_max 25
_diffrn_reflns_limit_l_min -25
_diffrn_reflns_number 53274
_diffrn_reflns_theta_full 24.50
_diffrn_reflns_theta_max 24.50
_diffrn_reflns_theta_min 3.10
_exptl_absorpt_coefficient_mu 1.796
_exptl_absorpt_correction_T_max 0.6148
_exptl_absorpt_correction_T_min 0.5562
_exptl_absorpt_correction_type multi-scan
_exptl_absorpt_process_details 'Jacobson, R. (1998) Private communication'
_exptl_crystal_colour dark-red
_exptl_crystal_density_diffrn 1.550
_exptl_crystal_density_method 'not measured'
_exptl_crystal_description block
_exptl_crystal_F_000 2744
_exptl_crystal_size_max 0.37
_exptl_crystal_size_mid 0.30
_exptl_crystal_size_min 0.30
_refine_diff_density_max 0.731
_refine_diff_density_min -0.552
_refine_diff_density_rms 0.095
_refine_ls_extinction_method none
_refine_ls_goodness_of_fit_ref 1.131
_refine_ls_hydrogen_treatment constr
_refine_ls_matrix_type full
_refine_ls_number_parameters 740
_refine_ls_number_reflns 9661
_refine_ls_number_restraints 0
_refine_ls_restrained_S_all 1.131
_refine_ls_R_factor_all 0.1007
_refine_ls_R_factor_gt 0.0765
_refine_ls_shift/su_max 0.000
_refine_ls_shift/su_mean 0.000
_refine_ls_structure_factor_coef Fsqd
_refine_ls_weighting_details 'calc w=1/[\s^2^(Fo^2^)+(0.0455P)^2^+26.7615P] where P=(Fo^2^+2Fc^2^)/3'
_refine_ls_weighting_scheme calc
_refine_ls_wR_factor_gt 0.1568
_refine_ls_wR_factor_ref 0.1669
_reflns_number_gt 7802
_reflns_number_total 9661
_reflns_threshold_expression >2sigma(I)
_cod_data_source_file ic9003615_si_001.cif
_cod_data_source_block compound_2
_cod_original_cell_volume 5817.1(16)
_cod_original_sg_symbol_H-M 'P 21/c '
_cod_database_code 4338565

loop_
_symmetry_equiv_pos_as_xyz
'x, y, z'
'-x, y+1/2, -z+1/2'
'-x, -y, -z'
'x, -y-1/2, z-1/2'

loop_
_atom_site_label
_atom_site_type_symbol
_atom_site_fract_x
_atom_site_fract_y
_atom_site_fract_z
_atom_site_U_iso_or_equiv
_atom_site_adp_type
_atom_site_occupancy
_atom_site_symmetry_multiplicity
_atom_site_calc_flag
_atom_site_refinement_flags
Mn1 Mn 0.31088(9) 0.10741(6) 0.08528(5) 0.0404(3) Uani 1 1 d .
Mn2 Mn 0.74735(9) 0.11612(6) 0.42186(5) 0.0397(3) Uani 1 1 d .
As1 As 0.44417(7) 0.01192(4) 0.18958(4) 0.0440(2) Uani 1 1 d .
As2 As 0.61880(7) 0.01559(4) 0.32428(4) 0.0417(2) Uani 1 1 d .
S1 S 0.27675(17) 0.03689(12) 0.17471(10) 0.0519(6) Uani 1 1 d .
S2 S 0.48791(16) 0.05424(12) 0.10438(10) 0.0508(6) Uani 1 1 d .
S3 S 0.50499(17) 0.08478(11) 0.26599(10) 0.0487(6) Uani 1 1 d .
S4 S 0.77298(16) 0.06210(11) 0.32351(9) 0.0439(5) Uani 1 1 d .
S5 S 0.59079(17) 0.04489(12) 0.41738(10) 0.0515(6) Uani 1 1 d .
O1 O 0.2859(5) 0.6182(3) 0.3149(3) 0.072(2) Uani 1 1 d .
H1B H 0.3483 0.6072 0.3232 0.108 Uiso 1 1 d R
H1C H 0.2627 0.6059 0.2793 0.108 Uiso 1 1 d R
O2 O 0.3487(6) 0.0280(5) 0.3656(5) 0.046(3) Uani 0.50 1 d P
H2B H 0.3580 0.0071 0.3984 0.069 Uiso 0.50 1 d PR
H2C H 0.3892 0.0589 0.3687 0.069 Uiso 0.50 1 d PR
O3 O 0.2754(10) 0.9250(6) 0.2921(5) 0.060(4) Uani 0.50 1 d P
H3B H 0.2254 0.9497 0.2924 0.090 Uiso 0.50 1 d PR
H3C H 0.3217 0.9436 0.2772 0.090 Uiso 0.50 1 d PR
N1 N 0.2240(5) 0.0525(3) 0.0040(3) 0.0442(17) Uani 1 1 d .
N2 N 0.1383(5) 0.1440(4) 0.0687(3) 0.0464(17) Uani 1 1 d .
N3 N 0.3462(5) 0.1830(4) 0.0105(3) 0.0443(17) Uani 1 1 d .
N4 N 0.3560(5) 0.2019(3) 0.1330(3) 0.0446(17) Uani 1 1 d .
N5 N 0.8476(5) 0.0602(3) 0.4984(3) 0.0441(17) Uani 1 1 d .
N6 N 0.9108(5) 0.1642(3) 0.4381(3) 0.0405(16) Uani 1 1 d .
N7 N 0.7041(5) 0.1827(4) 0.4989(3) 0.0512(19) Uani 1 1 d .
N8 N 0.6861(5) 0.2103(3) 0.3772(3) 0.0423(16) Uani 1 1 d .
N9 N 0.1949(7) 0.1610(4) 0.7852(4) 0.068(2) Uani 1 1 d .
N10 N 0.1867(7) 0.2932(4) 0.7895(4) 0.064(2) Uani 1 1 d .
C1 C 0.2654(8) 0.0083(5) -0.0273(4) 0.061(3) Uani 1 1 d .
H1A H 0.3374 -0.0014 -0.0152 0.074 Uiso 1 1 calc R
C2 C 0.2115(10) -0.0250(5) -0.0764(5) 0.075(3) Uani 1 1 d .
H2A H 0.2456 -0.0570 -0.0970 0.090 Uiso 1 1 calc R
C3 C 0.1095(11) -0.0117(5) -0.0950(5) 0.079(4) Uani 1 1 d .
H3A H 0.0711 -0.0345 -0.1288 0.095 Uiso 1 1 calc R
C4 C 0.0605(8) 0.0357(5) -0.0647(5) 0.064(3) Uani 1 1 d .
C5 C -0.0492(9) 0.0549(6) -0.0791(6) 0.084(4) Uani 1 1 d .
H5A H -0.0920 0.0344 -0.1128 0.100 Uiso 1 1 calc R
C6 C -0.0916(9) 0.0992(7) -0.0478(6) 0.086(4) Uani 1 1 d .
H6A H -0.1631 0.1102 -0.0596 0.104 Uiso 1 1 calc R
C7 C -0.0313(7) 0.1308(5) 0.0038(5) 0.064(3) Uani 1 1 d .
C8 C -0.0693(9) 0.1782(6) 0.0409(6) 0.082(4) Uani 1 1 d .
H8A H -0.1407 0.1905 0.0315 0.099 Uiso 1 1 calc R
C9 C -0.0084(9) 0.2068(6) 0.0892(5) 0.078(3) Uani 1 1 d .
H9A H -0.0356 0.2386 0.1135 0.094 Uiso 1 1 calc R
C10 C 0.0956(7) 0.1878(5) 0.1017(5) 0.064(3) Uani 1 1 d .
H10A H 0.1390 0.2071 0.1358 0.077 Uiso 1 1 calc R
C11 C 0.0766(6) 0.1151(4) 0.0207(4) 0.048(2) Uani 1 1 d .
C12 C 0.1217(7) 0.0667(4) -0.0136(4) 0.047(2) Uani 1 1 d .
C13 C 0.3354(7) 0.1770(5) -0.0503(4) 0.054(2) Uani 1 1 d .
H13A H 0.3110 0.1368 -0.0679 0.065 Uiso 1 1 calc R
C14 C 0.3578(7) 0.2262(6) -0.0907(4) 0.061(3) Uani 1 1 d .
H14A H 0.3493 0.2189 -0.1339 0.073 Uiso 1 1 calc R
C15 C 0.3915(8) 0.2840(6) -0.0666(5) 0.067(3) Uani 1 1 d .
H15A H 0.4070 0.3178 -0.0929 0.080 Uiso 1 1 calc R
C16 C 0.4035(6) 0.2941(5) -0.0032(4) 0.054(2) Uani 1 1 d .
C17 C 0.4367(7) 0.3542(5) 0.0244(5) 0.064(3) Uani 1 1 d .
H17A H 0.4545 0.3888 -0.0003 0.077 Uiso 1 1 calc R
C18 C 0.4430(7) 0.3620(4) 0.0853(5) 0.062(3) Uani 1 1 d .
H18A H 0.4658 0.4024 0.1030 0.074 Uiso 1 1 calc R
C19 C 0.4168(7) 0.3120(4) 0.1244(4) 0.051(2) Uani 1 1 d .
C20 C 0.4176(8) 0.3203(5) 0.1875(5) 0.066(3) Uani 1 1 d .
H20A H 0.4383 0.3606 0.2063 0.079 Uiso 1 1 calc R
C21 C 0.3889(7) 0.2710(5) 0.2219(5) 0.062(3) Uani 1 1 d .
H21A H 0.3882 0.2767 0.2648 0.074 Uiso 1 1 calc R
C22 C 0.3599(7) 0.2109(4) 0.1932(4) 0.052(2) Uani 1 1 d .
H22A H 0.3428 0.1759 0.2178 0.063 Uiso 1 1 calc R
C23 C 0.3849(6) 0.2521(4) 0.0993(4) 0.044(2) Uani 1 1 d .
C24 C 0.3782(6) 0.2420(4) 0.0338(4) 0.045(2) Uani 1 1 d .
C25 C 0.9434(7) 0.2127(4) 0.4066(4) 0.049(2) Uani 1 1 d .
H25A H 0.8967 0.2297 0.3727 0.059 Uiso 1 1 calc R
C26 C 1.0435(7) 0.2404(5) 0.4208(4) 0.053(2) Uani 1 1 d .
H26A H 1.0646 0.2744 0.3965 0.064 Uiso 1 1 calc R
C27 C 1.1090(7) 0.2170(5) 0.4702(4) 0.056(2) Uani 1 1 d .
H27A H 1.1761 0.2359 0.4815 0.067 Uiso 1 1 calc R
C28 C 1.0791(6) 0.1655(4) 0.5048(4) 0.044(2) Uani 1 1 d .
C29 C 1.1443(7) 0.1385(5) 0.5576(4) 0.059(3) Uani 1 1 d .
H29A H 1.2116 0.1564 0.5709 0.071 Uiso 1 1 calc R
C30 C 1.1124(7) 0.0886(5) 0.5884(4) 0.058(3) Uani 1 1 d .
H30A H 1.1570 0.0721 0.6234 0.069 Uiso 1 1 calc R
C31 C 1.0115(6) 0.0596(4) 0.5694(4) 0.045(2) Uani 1 1 d .
C32 C 0.9761(7) 0.0052(4) 0.5988(4) 0.053(2) Uani 1 1 d .
H32A H 1.0193 -0.0140 0.6331 0.064 Uiso 1 1 calc R
C33 C 0.8806(7) -0.0195(4) 0.5781(4) 0.051(2) Uani 1 1 d .
H33A H 0.8557 -0.0558 0.5978 0.061 Uiso 1 1 calc R
C34 C 0.8183(7) 0.0091(4) 0.5269(4) 0.053(2) Uani 1 1 d .
H34A H 0.7518 -0.0093 0.5122 0.063 Uiso 1 1 calc R
C35 C 0.9448(6) 0.0854(4) 0.5189(3) 0.043(2) Uani 1 1 d .
C36 C 0.9784(6) 0.1400(4) 0.4868(3) 0.0379(19) Uani 1 1 d .
C37 C 0.6786(7) 0.2243(4) 0.3187(4) 0.050(2) Uani 1 1 d .
H37A H 0.6938 0.1910 0.2917 0.060 Uiso 1 1 calc R
C38 C 0.6500(7) 0.2841(5) 0.2932(5) 0.060(3) Uani 1 1 d .
H38A H 0.6467 0.2915 0.2502 0.072 Uiso 1 1 calc R
C39 C 0.6272(8) 0.3311(5) 0.3305(6) 0.074(3) Uani 1 1 d .
H39A H 0.6092 0.3729 0.3143 0.089 Uiso 1 1 calc R
C40 C 0.6298(7) 0.3193(4) 0.3932(5) 0.060(3) Uani 1 1 d .
C41 C 0.6036(8) 0.3663(5) 0.4362(6) 0.079(3) Uani 1 1 d .
H41A H 0.5835 0.4085 0.4221 0.095 Uiso 1 1 calc R
C42 C 0.6070(8) 0.3519(6) 0.4961(7) 0.081(4) Uani 1 1 d .
H42A H 0.5861 0.3833 0.5232 0.097 Uiso 1 1 calc R
C43 C 0.6411(7) 0.2903(6) 0.5194(5) 0.065(3) Uani 1 1 d .
C44 C 0.6476(8) 0.2727(7) 0.5816(6) 0.086(4) Uani 1 1 d .
H44A H 0.6288 0.3032 0.6102 0.103 Uiso 1 1 calc R
C45 C 0.6800(8) 0.2132(8) 0.6014(5) 0.087(4) Uani 1 1 d .
H45A H 0.6827 0.2011 0.6434 0.104 Uiso 1 1 calc R
C46 C 0.7100(7) 0.1694(6) 0.5578(4) 0.068(3) Uani 1 1 d .
H46A H 0.7358 0.1282 0.5720 0.081 Uiso 1 1 calc R
C47 C 0.6697(6) 0.2425(5) 0.4797(4) 0.052(2) Uani 1 1 d .
C48 C 0.6618(6) 0.2578(4) 0.4162(4) 0.047(2) Uani 1 1 d .
C49 C 0.1947(10) 0.0980(6) 0.7823(5) 0.081(3) Uani 1 1 d .
H49A H 0.2599 0.0767 0.7937 0.097 Uiso 1 1 calc R
C50 C 0.1074(11) 0.0590(5) 0.7639(5) 0.078(3) Uani 1 1 d .
H50A H 0.1135 0.0134 0.7621 0.093 Uiso 1 1 calc R
C51 C 0.0140(11) 0.0887(6) 0.7488(5) 0.080(3) Uani 1 1 d .
H51A H -0.0474 0.0636 0.7374 0.096 Uiso 1 1 calc R
C52 C 0.0070(8) 0.1567(5) 0.7499(4) 0.059(3) Uani 1 1 d .
C53 C -0.0892(9) 0.1918(6) 0.7338(5) 0.078(3) Uani 1 1 d .
H53A H -0.1523 0.1684 0.7220 0.093 Uiso 1 1 calc R
C54 C -0.0928(8) 0.2567(6) 0.7349(5) 0.073(3) Uani 1 1 d .
H54A H -0.1573 0.2788 0.7238 0.088 Uiso 1 1 calc R
C55 C 0.0005(8) 0.2912(5) 0.7528(4) 0.055(2) Uani 1 1 d .
C56 C -0.0014(9) 0.3593(6) 0.7543(5) 0.070(3) Uani 1 1 d .
H56A H -0.0652 0.3820 0.7428 0.084 Uiso 1 1 calc R
C57 C 0.0883(10) 0.3919(5) 0.7722(5) 0.077(3) Uani 1 1 d .
H57A H 0.0888 0.4378 0.7730 0.092 Uiso 1 1 calc R
C58 C 0.1812(9) 0.3569(5) 0.7898(5) 0.074(3) Uani 1 1 d .
H58A H 0.2438 0.3805 0.8026 0.088 Uiso 1 1 calc R
C59 C 0.0966(7) 0.2599(4) 0.7706(4) 0.050(2) Uani 1 1 d .
C60 C 0.1021(8) 0.1907(4) 0.7689(4) 0.055(2) Uani 1 1 d .

loop_
_atom_site_aniso_label
_atom_site_aniso_U_11
_atom_site_aniso_U_22
_atom_site_aniso_U_33
_atom_site_aniso_U_23
_atom_site_aniso_U_13
_atom_site_aniso_U_12
Mn1 0.0339(7) 0.0499(8) 0.0359(7) 0.0064(6) 0.0018(5) 0.0024(6)
Mn2 0.0374(7) 0.0490(7) 0.0303(6) -0.0033(6) -0.0016(5) -0.0031(6)
As1 0.0465(5) 0.0428(5) 0.0379(5) 0.0037(4) -0.0076(4) -0.0060(4)
As2 0.0479(5) 0.0374(5) 0.0358(5) -0.0016(4) -0.0059(4) 0.0004(4)
S1 0.0417(12) 0.0708(16) 0.0403(12) 0.0115(11) -0.0022(9) -0.0176(11)
S2 0.0390(12) 0.0686(15) 0.0446(13) 0.0121(11) 0.0054(9) 0.0063(11)
S3 0.0494(13) 0.0450(12) 0.0447(13) -0.0026(10) -0.0136(10) 0.0017(10)
S4 0.0383(11) 0.0579(13) 0.0341(11) -0.0029(10) 0.0013(9) 0.0073(10)
S5 0.0428(12) 0.0734(16) 0.0377(12) -0.0035(11) 0.0044(9) -0.0136(11)
O1 0.068(4) 0.095(5) 0.053(4) -0.015(4) 0.007(3) 0.017(4)
O2 0.005(5) 0.060(7) 0.070(8) -0.007(6) -0.002(5) 0.001(5)
O3 0.076(8) 0.069(8) 0.036(6) 0.019(6) 0.013(6) -0.055(7)
N1 0.044(4) 0.045(4) 0.044(4) -0.001(3) 0.005(3) 0.001(3)
N2 0.040(4) 0.062(5) 0.040(4) 0.011(4) 0.016(3) 0.009(4)
N3 0.035(4) 0.061(5) 0.038(4) 0.015(4) 0.009(3) 0.010(3)
N4 0.041(4) 0.050(4) 0.044(4) 0.011(4) 0.010(3) 0.005(3)
N5 0.037(4) 0.062(5) 0.030(4) -0.006(3) -0.005(3) -0.005(3)
N6 0.040(4) 0.049(4) 0.031(4) 0.002(3) 0.002(3) -0.007(3)
N7 0.040(4) 0.077(6) 0.037(4) -0.017(4) 0.004(3) -0.012(4)
N8 0.043(4) 0.040(4) 0.043(4) -0.003(3) 0.004(3) 0.000(3)
N9 0.083(6) 0.052(5) 0.070(6) -0.001(4) 0.016(5) 0.016(5)
N10 0.074(6) 0.057(5) 0.061(5) -0.003(4) 0.017(4) 0.002(4)
C1 0.074(7) 0.065(6) 0.044(5) 0.001(5) 0.004(5) 0.001(5)
C2 0.103(9) 0.073(8) 0.045(6) 0.007(6) 0.006(6) -0.002(7)
C3 0.128(11) 0.062(7) 0.040(6) 0.008(5) -0.013(6) -0.033(7)
C4 0.075(7) 0.062(6) 0.048(6) 0.025(5) -0.010(5) -0.024(6)
C5 0.065(8) 0.099(10) 0.072(8) 0.047(7) -0.033(6) -0.033(7)
C6 0.041(6) 0.103(10) 0.109(11) 0.047(9) -0.008(6) -0.008(6)
C7 0.040(6) 0.080(7) 0.069(7) 0.035(6) -0.002(5) -0.004(5)
C8 0.050(7) 0.099(9) 0.105(10) 0.050(8) 0.034(7) 0.023(6)
C9 0.069(8) 0.108(9) 0.065(7) 0.017(7) 0.036(6) 0.037(7)
C10 0.058(6) 0.080(7) 0.058(6) 0.013(6) 0.019(5) 0.019(5)
C11 0.036(5) 0.060(6) 0.046(5) 0.024(5) 0.003(4) -0.001(4)
C12 0.051(5) 0.045(5) 0.043(5) 0.015(4) 0.000(4) -0.010(4)
C13 0.050(5) 0.077(7) 0.038(5) 0.007(5) 0.011(4) 0.014(5)
C14 0.057(6) 0.096(8) 0.035(5) 0.020(6) 0.020(4) 0.021(6)
C15 0.059(6) 0.083(8) 0.065(7) 0.028(6) 0.028(5) 0.015(6)
C16 0.034(5) 0.063(6) 0.065(6) 0.027(5) 0.013(4) 0.014(4)
C17 0.057(6) 0.056(6) 0.082(8) 0.028(6) 0.020(5) 0.014(5)
C18 0.047(6) 0.040(5) 0.100(9) 0.015(6) 0.013(5) 0.005(4)
C19 0.042(5) 0.043(5) 0.068(6) 0.004(5) 0.008(4) 0.011(4)
C20 0.068(7) 0.052(6) 0.076(8) -0.004(6) 0.007(6) 0.000(5)
C21 0.068(7) 0.068(7) 0.050(6) -0.008(5) 0.010(5) 0.005(5)
C22 0.057(6) 0.050(6) 0.049(6) 0.005(5) 0.009(4) 0.000(4)
C23 0.034(4) 0.049(5) 0.048(5) 0.005(4) 0.002(4) 0.006(4)
C24 0.029(4) 0.050(5) 0.056(6) 0.021(5) 0.007(4) 0.013(4)
C25 0.061(6) 0.051(5) 0.033(5) -0.007(4) 0.003(4) -0.006(5)
C26 0.055(6) 0.067(6) 0.040(5) -0.005(5) 0.015(4) -0.023(5)
C27 0.036(5) 0.069(6) 0.062(6) -0.013(5) 0.005(4) -0.006(4)
C28 0.039(5) 0.054(5) 0.039(5) -0.008(4) 0.004(4) -0.007(4)
C29 0.040(5) 0.066(6) 0.064(6) 0.004(5) -0.015(4) -0.008(5)
C30 0.044(5) 0.070(7) 0.051(6) -0.005(5) -0.019(4) 0.001(5)
C31 0.037(5) 0.061(6) 0.035(4) 0.001(4) 0.001(4) 0.001(4)
C32 0.055(6) 0.064(6) 0.040(5) 0.012(5) 0.003(4) 0.013(5)
C33 0.047(5) 0.059(6) 0.045(5) 0.007(5) 0.003(4) -0.006(4)
C34 0.055(6) 0.056(6) 0.045(5) 0.009(5) 0.000(4) -0.018(5)
C35 0.038(5) 0.061(6) 0.026(4) -0.010(4) -0.001(3) 0.011(4)
C36 0.037(4) 0.046(5) 0.031(4) -0.011(4) 0.007(3) 0.006(4)
C37 0.061(6) 0.045(5) 0.043(5) -0.001(4) 0.006(4) 0.009(4)
C38 0.069(7) 0.057(6) 0.057(6) 0.010(5) 0.018(5) 0.018(5)
C39 0.070(7) 0.061(7) 0.093(9) 0.023(7) 0.019(6) 0.008(5)
C40 0.037(5) 0.045(6) 0.102(8) -0.027(6) 0.020(5) -0.011(4)
C41 0.068(7) 0.065(7) 0.111(10) -0.037(7) 0.033(7) -0.009(5)
C42 0.055(6) 0.070(8) 0.127(11) -0.068(8) 0.042(7) -0.022(6)
C43 0.043(5) 0.081(8) 0.076(8) -0.046(6) 0.026(5) -0.028(5)
C44 0.053(7) 0.129(12) 0.080(9) -0.060(9) 0.028(6) -0.039(8)
C45 0.057(7) 0.161(13) 0.045(6) -0.044(8) 0.016(5) -0.046(8)
C46 0.048(6) 0.105(9) 0.048(6) -0.017(6) 0.004(4) -0.019(5)
C47 0.030(5) 0.071(7) 0.056(6) -0.024(5) 0.010(4) -0.013(4)
C48 0.035(5) 0.046(5) 0.062(6) -0.023(5) 0.015(4) -0.012(4)
C49 0.102(10) 0.065(8) 0.079(8) -0.003(6) 0.025(7) 0.025(7)
C50 0.125(11) 0.049(6) 0.066(7) -0.008(6) 0.035(7) 0.011(7)
C51 0.121(11) 0.060(7) 0.062(7) -0.009(6) 0.026(7) -0.016(7)
C52 0.089(8) 0.061(6) 0.031(5) -0.007(4) 0.020(5) -0.015(6)
C53 0.059(7) 0.102(10) 0.071(7) 0.002(7) 0.007(5) 0.003(7)
C54 0.059(7) 0.082(8) 0.083(8) 0.013(7) 0.023(6) 0.004(6)
C55 0.066(7) 0.059(6) 0.048(5) 0.006(5) 0.029(5) 0.009(5)
C56 0.073(7) 0.075(8) 0.065(7) 0.002(6) 0.023(6) 0.015(6)
C57 0.106(10) 0.060(7) 0.076(8) -0.006(6) 0.050(7) 0.014(7)
C58 0.084(8) 0.068(7) 0.073(7) -0.019(6) 0.025(6) -0.007(6)
C59 0.062(6) 0.059(6) 0.034(5) -0.004(4) 0.021(4) -0.005(5)
C60 0.084(7) 0.049(6) 0.036(5) -0.002(4) 0.021(5) -0.005(5)

loop_
_atom_type_symbol
_atom_type_description
_atom_type_scat_dispersion_real
_atom_type_scat_dispersion_imag
_atom_type_scat_source
C C 0.0033 0.0016 'International Tables Vol C Tables 4.2.6.8 and 6.1.1.4'
H H 0.0000 0.0000 'International Tables Vol C Tables 4.2.6.8 and 6.1.1.4'
As As 0.0499 2.0058 'International Tables Vol C Tables 4.2.6.8 and 6.1.1.4'
Mn Mn 0.3368 0.7283 'International Tables Vol C Tables 4.2.6.8 and 6.1.1.4'
N N 0.0061 0.0033 'International Tables Vol C Tables 4.2.6.8 and 6.1.1.4'
O O 0.0106 0.0060 'International Tables Vol C Tables 4.2.6.8 and 6.1.1.4'
S S 0.1246 0.1234 'International Tables Vol C Tables 4.2.6.8 and 6.1.1.4'

loop_
_geom_angle_atom_site_label_1
_geom_angle_atom_site_label_2
_geom_angle_atom_site_label_3
_geom_angle
N4 Mn1 N1 149.8(2)
N4 Mn1 N2 87.9(3)
N1 Mn1 N2 72.2(3)
N4 Mn1 N3 71.6(2)
N1 Mn1 N3 84.9(2)
N2 Mn1 N3 87.9(2)
N4 Mn1 S2 98.03(18)
N1 Mn1 S2 103.76(19)
N2 Mn1 S2 172.92(19)
N3 Mn1 S2 97.62(16)
N4 Mn1 S1 101.71(18)
N1 Mn1 S1 101.30(18)
N2 Mn1 S1 91.51(17)
N3 Mn1 S1 173.3(2)
S2 Mn1 S1 83.48(8)
N8 Mn2 N5 151.3(2)
N8 Mn2 N6 86.9(2)
N5 Mn2 N6 72.8(2)
N8 Mn2 N7 72.3(3)
N5 Mn2 N7 86.5(3)
N6 Mn2 N7 87.4(2)
N8 Mn2 S5 105.33(18)
N5 Mn2 S5 95.39(18)
N6 Mn2 S5 167.75(18)
N7 Mn2 S5 95.17(18)
N8 Mn2 S4 95.51(18)
N5 Mn2 S4 105.84(18)
N6 Mn2 S4 94.65(17)
N7 Mn2 S4 167.6(2)
S5 Mn2 S4 85.47(8)
S1 As1 S2 99.22(8)
S1 As1 S3 99.74(9)
S2 As1 S3 104.64(9)
S5 As2 S4 99.69(8)
S5 As2 S3 99.14(9)
S4 As2 S3 102.97(9)
As1 S1 Mn1 87.74(8)
As1 S2 Mn1 87.97(8)
As2 S3 As1 96.50(9)
As2 S4 Mn2 86.77(8)
As2 S5 Mn2 86.93(8)
H1B O1 H1C 108.4
H2B O2 H2C 109.3
H3B O3 H3C 109.7
C1 N1 C12 117.7(8)
C1 N1 Mn1 124.9(6)
C12 N1 Mn1 117.4(6)
C10 N2 C11 118.6(8)
C10 N2 Mn1 127.2(6)
C11 N2 Mn1 114.2(5)
C13 N3 C24 115.9(8)
C13 N3 Mn1 129.6(6)
C24 N3 Mn1 114.4(5)
C22 N4 C23 117.7(8)
C22 N4 Mn1 123.4(6)
C23 N4 Mn1 118.8(6)
C34 N5 C35 117.9(7)
C34 N5 Mn2 126.0(6)
C35 N5 Mn2 115.9(6)
C25 N6 C36 117.9(7)
C25 N6 Mn2 127.2(5)
C36 N6 Mn2 114.8(5)
C46 N7 C47 117.4(9)
C46 N7 Mn2 127.7(7)
C47 N7 Mn2 114.9(6)
C37 N8 C48 117.9(7)
C37 N8 Mn2 125.6(6)
C48 N8 Mn2 116.4(6)
C49 N9 C60 116.6(10)
C58 N10 C59 117.6(9)
N1 C1 C2 124.3(10)
N1 C1 H1A 117.8
C2 C1 H1A 117.8
C3 C2 C1 119.1(11)
C3 C2 H2A 120.4
C1 C2 H2A 120.4
C2 C3 C4 119.8(10)
C2 C3 H3A 120.1
C4 C3 H3A 120.1
C3 C4 C12 117.1(10)
C3 C4 C5 126.0(11)
C12 C4 C5 116.8(11)
C6 C5 C4 123.2(11)
C6 C5 H5A 118.4
C4 C5 H5A 118.4
C5 C6 C7 120.8(11)
C5 C6 H6A 119.6
C7 C6 H6A 119.6
C8 C7 C11 115.2(10)
C8 C7 C6 125.4(11)
C11 C7 C6 119.4(11)
C9 C8 C7 122.8(10)
C9 C8 H8A 118.6
C7 C8 H8A 118.6
C8 C9 C10 117.2(11)
C8 C9 H9A 121.4
C10 C9 H9A 121.4
N2 C10 C9 123.9(10)
N2 C10 H10A 118.1
C9 C10 H10A 118.1
N2 C11 C7 122.3(9)
N2 C11 C12 118.5(7)
C7 C11 C12 119.2(9)
N1 C12 C4 121.8(9)
N1 C12 C11 117.6(7)
C4 C12 C11 120.5(9)
N3 C13 C14 124.6(10)
N3 C13 H13A 117.7
C14 C13 H13A 117.7
C15 C14 C13 118.6(9)
C15 C14 H14A 120.7
C13 C14 H14A 120.7
C14 C15 C16 120.2(9)
C14 C15 H15A 119.9
C16 C15 H15A 119.9
C15 C16 C24 117.4(10)
C15 C16 C17 122.5(9)
C24 C16 C17 120.1(9)
C18 C17 C16 120.0(9)
C18 C17 H17A 120.0
C16 C17 H17A 120.0
C17 C18 C19 122.4(10)
C17 C18 H18A 118.8
C19 C18 H18A 118.8
C20 C19 C23 117.3(9)
C20 C19 C18 123.2(9)
C23 C19 C18 119.5(9)
C21 C20 C19 120.1(9)
C21 C20 H20A 119.9
C19 C20 H20A 119.9
C20 C21 C22 119.2(9)
C20 C21 H21A 120.4
C22 C21 H21A 120.4
N4 C22 C21 122.1(9)
N4 C22 H22A 119.0
C21 C22 H22A 119.0
N4 C23 C19 123.6(8)
N4 C23 C24 117.1(8)
C19 C23 C24 119.3(8)
N3 C24 C16 123.3(8)
N3 C24 C23 118.0(7)
C16 C24 C23 118.7(9)
N6 C25 C26 123.5(8)
N6 C25 H25A 118.2
C26 C25 H25A 118.2
C27 C26 C25 118.0(9)
C27 C26 H26A 121.0
C25 C26 H26A 121.0
C26 C27 C28 121.0(8)
C26 C27 H27A 119.5
C28 C27 H27A 119.5
C27 C28 C36 117.2(8)
C27 C28 C29 123.9(8)
C36 C28 C29 118.8(8)
C30 C29 C28 121.4(8)
C30 C29 H29A 119.3
C28 C29 H29A 119.3
C29 C30 C31 121.1(8)
C29 C30 H30A 119.4
C31 C30 H30A 119.4
C35 C31 C32 117.6(8)
C35 C31 C30 119.2(8)
C32 C31 C30 123.2(8)
C33 C32 C31 119.7(8)
C33 C32 H32A 120.2
C31 C32 H32A 120.2
C32 C33 C34 119.4(8)
C32 C33 H33A 120.3
C34 C33 H33A 120.3
N5 C34 C33 123.1(8)
N5 C34 H34A 118.4
C33 C34 H34A 118.4
N5 C35 C31 122.4(8)
N5 C35 C36 118.2(7)
C31 C35 C36 119.5(8)
N6 C36 C28 122.3(8)
N6 C36 C35 117.8(7)
C28 C36 C35 119.9(7)
N8 C37 C38 124.7(9)
N8 C37 H37A 117.7
C38 C37 H37A 117.7
C39 C38 C37 118.3(9)
C39 C38 H38A 120.9
C37 C38 H38A 120.9
C38 C39 C40 120.4(10)
C38 C39 H39A 119.8
C40 C39 H39A 119.8
C39 C40 C48 118.2(9)
C39 C40 C41 124.1(11)
C48 C40 C41 117.6(11)
C42 C41 C40 121.4(12)
C42 C41 H41A 119.3
C40 C41 H41A 119.3
C41 C42 C43 120.8(10)
C41 C42 H42A 119.6
C43 C42 H42A 119.6
C44 C43 C47 116.1(12)
C44 C43 C42 123.5(11)
C47 C43 C42 120.5(11)
C45 C44 C43 121.2(11)
C45 C44 H44A 119.4
C43 C44 H44A 119.4
C44 C45 C46 118.0(12)
C44 C45 H45A 121.0
C46 C45 H45A 121.0
N7 C46 C45 123.6(12)
N7 C46 H46A 118.2
C45 C46 H46A 118.2
N7 C47 C43 123.7(10)
N7 C47 C48 118.5(8)
C43 C47 C48 117.8(10)
N8 C48 C40 120.4(8)
N8 C48 C47 117.8(8)
C40 C48 C47 121.8(8)
N9 C49 C50 125.9(11)
N9 C49 H49A 117.1
C50 C49 H49A 117.1
C51 C50 C49 117.6(11)
C51 C50 H50A 121.2
C49 C50 H50A 121.2
C50 C51 C52 120.4(12)
C50 C51 H51A 119.8
C52 C51 H51A 119.8
C51 C52 C60 116.3(10)
C51 C52 C53 123.7(11)
C60 C52 C53 119.9(10)
C54 C53 C52 122.1(11)
C54 C53 H53A 118.9
C52 C53 H53A 118.9
C53 C54 C55 118.8(11)
C53 C54 H54A 120.6
C55 C54 H54A 120.6
C59 C55 C54 121.9(10)
C59 C55 C56 118.3(10)
C54 C55 C56 119.9(10)
C57 C56 C55 119.4(10)
C57 C56 H56A 120.3
C55 C56 H56A 120.3
C56 C57 C58 118.9(11)
C56 C57 H57A 120.6
C58 C57 H57A 120.6
N10 C58 C57 123.9(11)
N10 C58 H58A 118.0
C57 C58 H58A 118.0
N10 C59 C55 122.0(9)
N10 C59 C60 118.0(9)
C55 C59 C60 120.0(9)
N9 C60 C52 123.2(9)
N9 C60 C59 119.6(9)
C52 C60 C59 117.2(9)

loop_
_geom_bond_atom_site_label_1
_geom_bond_atom_site_label_2
_geom_bond_distance
Mn1 N4 2.252(7)
Mn1 N1 2.259(7)
Mn1 N2 2.335(7)
Mn1 N3 2.365(7)
Mn1 S2 2.519(2)
Mn1 S1 2.542(2)
Mn2 N8 2.269(7)
Mn2 N5 2.271(7)
Mn2 N6 2.316(6)
Mn2 N7 2.319(7)
Mn2 S5 2.497(2)
Mn2 S4 2.502(2)
As1 S1 2.203(2)
As1 S2 2.221(2)
As1 S3 2.300(2)
As2 S5 2.218(2)
As2 S4 2.220(2)
As2 S3 2.294(2)
O1 H1B 0.8319
O1 H1C 0.8316
O2 H2B 0.8312
O2 H2C 0.8233
O3 H3B 0.8261
O3 H3C 0.8240
N1 C1 1.309(11)
N1 C12 1.353(10)
N2 C10 1.335(11)
N2 C11 1.355(11)
N3 C13 1.327(10)
N3 C24 1.365(11)
N4 C22 1.328(10)
N4 C23 1.362(10)
N5 C34 1.316(10)
N5 C35 1.371(10)
N6 C25 1.325(10)
N6 C36 1.366(9)
N7 C46 1.314(11)
N7 C47 1.359(12)
N8 C37 1.305(10)
N8 C48 1.374(10)
N9 C49 1.306(13)
N9 C60 1.347(12)
N10 C58 1.321(12)
N10 C59 1.362(11)
C1 C2 1.374(14)
C1 H1A 0.9500
C2 C3 1.349(15)
C2 H2A 0.9500
C3 C4 1.394(15)
C3 H3A 0.9500
C4 C12 1.420(12)
C4 C5 1.461(15)
C5 C6 1.319(17)
C5 H5A 0.9500
C6 C7 1.429(16)
C6 H6A 0.9500
C7 C8 1.413(16)
C7 C11 1.426(12)
C8 C9 1.354(16)
C8 H8A 0.9500
C9 C10 1.389(13)
C9 H9A 0.9500
C10 H10A 0.9500
C11 C12 1.433(12)
C13 C14 1.410(13)
C13 H13A 0.9500
C14 C15 1.351(14)
C14 H14A 0.9500
C15 C16 1.391(13)
C15 H15A 0.9500
C16 C24 1.418(12)
C16 C17 1.422(14)
C17 C18 1.336(14)
C17 H17A 0.9500
C18 C19 1.421(13)
C18 H18A 0.9500
C19 C20 1.393(13)
C19 C23 1.394(12)
C20 C21 1.358(13)
C20 H20A 0.9500
C21 C22 1.419(13)
C21 H21A 0.9500
C22 H22A 0.9500
C23 C24 1.443(12)
C25 C26 1.407(12)
C25 H25A 0.9500
C26 C27 1.355(12)
C26 H26A 0.9500
C27 C28 1.400(12)
C27 H27A 0.9500
C28 C36 1.405(11)
C28 C29 1.435(12)
C29 C30 1.334(13)
C29 H29A 0.9500
C30 C31 1.439(12)
C30 H30A 0.9500
C31 C35 1.399(11)
C31 C32 1.411(12)
C32 C33 1.349(12)
C32 H32A 0.9500
C33 C34 1.406(12)
C33 H33A 0.9500
C34 H34A 0.9500
C35 C36 1.437(12)
C37 C38 1.385(12)
C37 H37A 0.9500
C38 C39 1.337(14)
C38 H38A 0.9500
C39 C40 1.394(14)
C39 H39A 0.9500
C40 C48 1.407(13)
C40 C41 1.434(14)
C41 C42 1.343(16)
C41 H41A 0.9500
C42 C43 1.417(16)
C42 H42A 0.9500
C43 C44 1.404(16)
C43 C47 1.407(13)
C44 C45 1.351(17)
C44 H44A 0.9500
C45 C46 1.418(15)
C45 H45A 0.9500
C46 H46A 0.9500
C47 C48 1.418(13)
C49 C50 1.396(16)
C49 H49A 0.9500
C50 C51 1.350(16)
C50 H50A 0.9500
C51 C52 1.412(14)
C51 H51A 0.9500
C52 C60 1.423(13)
C52 C53 1.438(14)
C53 C54 1.342(15)
C53 H53A 0.9500
C54 C55 1.407(14)
C54 H54A 0.9500
C55 C59 1.404(13)
C55 C56 1.409(14)
C56 C57 1.348(15)
C56 H56A 0.9500
C57 C58 1.406(15)
C57 H57A 0.9500
C58 H58A 0.9500
C59 C60 1.434(12)

loop_
_geom_hbond_atom_site_label_D
_geom_hbond_atom_site_label_H
_geom_hbond_atom_site_label_A
_geom_hbond_distance_DH
_geom_hbond_distance_HA
_geom_hbond_distance_DA
_geom_hbond_angle_DHA
_geom_hbond_site_symmetry_A
O3 H3C S1 0.82 2.95 3.468(10) 122.8 1_565
O2 H2C S3 0.82 2.95 3.420(11) 118.3 .
O2 H2C S5 0.82 2.68 3.182(9) 121.2 .
O1 H1B S2 0.83 2.68 3.440(7) 153.2 2_655
O1 H1C S4 0.83 2.41 3.232(7) 169.4 2_655
